data_2226227
loop_
_publ_author_name
'Meng, Yan'
'Miao, Yanqing'

_publ_section_title
;
 Spiro[1,3-dioxolane-2,3'-indolin]-2'-one
;
_journal_coeditor_code LX2143
_journal_issue 6
_journal_name_full 'Acta Crystallographica Section E'
_journal_page_first o1305
_journal_paper_doi 10.1107/S1600536810016132
_journal_volume 66
_journal_year 2010
_chemical_formula_iupac 'C10 H9 N O3'
_chemical_formula_moiety 'C10 H9 N O3'
_chemical_formula_sum 'C10 H9 N O3'
_chemical_formula_weight 191.18
_chemical_name_systematic
;
Spiro[1,3-dioxolane-2,3'-indolin]-2'-one
;
_space_group_IT_number 14
_symmetry_cell_setting monoclinic
_symmetry_space_group_name_Hall '-P 2ybc'
_symmetry_space_group_name_H-M 'P 1 21/c 1'
_atom_sites_solution_hydrogens difmap
_atom_sites_solution_primary direct
_atom_sites_solution_secondary difmap
_audit_creation_method SHELXL-97
_cell_angle_alpha 90.00
_cell_angle_beta 97.889(8)
_cell_angle_gamma 90.00
_cell_formula_units_Z 4
_cell_length_a 7.484(2)
_cell_length_b 5.6500(10)
_cell_length_c 20.942(5)
_cell_measurement_reflns_used 7304
_cell_measurement_temperature 273(2)
_cell_measurement_theta_max 25.00
_cell_measurement_theta_min 1.50
_cell_volume 877.1(4)
_computing_cell_refinement 'SAINT-Plus (Bruker, 2002)'
_computing_data_collection 'SMART (Bruker, 2002)'
_computing_data_reduction 'SAINT-Plus (Bruker, 2002)'
_computing_molecular_graphics 'SHELXTL (Sheldrick, 2008)'
_computing_publication_material 'SHELXTL (Sheldrick, 2008)'
_computing_structure_refinement 'SHELXL97 (Sheldrick, 2008)'
_computing_structure_solution 'SHELXS97 (Sheldrick, 2008)'
_diffrn_ambient_temperature 273(2)
_diffrn_measured_fraction_theta_full 0.995
_diffrn_measured_fraction_theta_max 0.995
_diffrn_measurement_device_type 'Bruker SMART CCD'
_diffrn_measurement_method 'phi and omega scans'
_diffrn_radiation_monochromator graphite
_diffrn_radiation_source 'fine-focus sealed tube'
_diffrn_radiation_type MoK\a
_diffrn_radiation_wavelength 0.71073
_diffrn_reflns_av_R_equivalents 0.0699
_diffrn_reflns_av_sigmaI/netI 0.0536
_diffrn_reflns_limit_h_max 8
_diffrn_reflns_limit_h_min -8
_diffrn_reflns_limit_k_max 6
_diffrn_reflns_limit_k_min -6
_diffrn_reflns_limit_l_max 24
_diffrn_reflns_limit_l_min -21
_diffrn_reflns_number 4056
_diffrn_reflns_theta_full 25.00
_diffrn_reflns_theta_max 25.00
_diffrn_reflns_theta_min 1.96
_exptl_absorpt_coefficient_mu 0.108
_exptl_absorpt_correction_T_max 0.9885
_exptl_absorpt_correction_T_min 0.9630
_exptl_absorpt_correction_type multi-scan
_exptl_absorpt_process_details '(SADABS; Bruker, 2002)'
_exptl_crystal_colour colourless
_exptl_crystal_density_diffrn 1.448
_exptl_crystal_density_method 'not measured'
_exptl_crystal_description block
_exptl_crystal_F_000 400
_exptl_crystal_size_max 0.36
_exptl_crystal_size_mid 0.27
_exptl_crystal_size_min 0.21
_refine_diff_density_max 0.225
_refine_diff_density_min -0.202
_refine_ls_extinction_method none
_refine_ls_goodness_of_fit_ref 1.086
_refine_ls_hydrogen_treatment mixed
_refine_ls_matrix_type full
_refine_ls_number_parameters 131
_refine_ls_number_reflns 1534
_refine_ls_number_restraints 0
_refine_ls_restrained_S_all 1.086
_refine_ls_R_factor_all 0.0721
_refine_ls_R_factor_gt 0.0484
_refine_ls_shift/su_max_lt 0.001
_refine_ls_shift/su_mean 0.000
_refine_ls_structure_factor_coef Fsqd
_refine_ls_weighting_details 'calc w=1/[\s^2^(Fo^2^)+(0.0648P)^2^+0.1510P] where P=(Fo^2^+2Fc^2^)/3'
_refine_ls_weighting_scheme calc
_refine_ls_wR_factor_gt 0.1247
_refine_ls_wR_factor_ref 0.1366
_reflns_number_gt 1093
_reflns_number_total 1534
_reflns_threshold_expression I>2sigma(I)
_cod_data_source_file lx2143.cif
_cod_data_source_block I
_cod_depositor_comments
;
The following automatic conversions were performed:
'_symmetry_cell_setting' value 'Monoclinic' changed to 'monoclinic'
according to '/home/saulius/struct/CIF-dictionaries/cif_core.dic'
dictionary named 'cif_core.dic' version 2.4.1 from 2010-06-29.

Automatic conversion script
Id: cif_fix_enum 1527 2010-12-29 10:47:43Z saulius 
;
_cod_original_sg_symbol_H-M 'P 21/c'
_cod_database_code 2226227
_cod_database_fobs_code 2226227

loop_
_symmetry_equiv_pos_as_xyz
'x, y, z'
'-x, y+1/2, -z+1/2'
'-x, -y, -z'
'x, -y-1/2, z-1/2'

loop_
_atom_site_type_symbol
_atom_site_label
_atom_site_fract_x
_atom_site_fract_y
_atom_site_fract_z
_atom_site_U_iso_or_equiv
_atom_site_adp_type
_atom_site_calc_flag
_atom_site_refinement_flags
_atom_site_occupancy
_atom_site_disorder_assembly
_atom_site_disorder_group
O O1 0.6983(2) 0.2241(3) 0.50491(8) 0.0600(5) Uani d . 1 . .
O O3 0.6788(2) 0.6884(3) 0.43906(8) 0.0551(5) Uani d . 1 . .
O O2 0.8104(2) 0.4151(3) 0.38133(8) 0.0560(5) Uani d . 1 . .
N N1 0.4575(3) 0.1613(4) 0.42609(9) 0.0469(6) Uani d . 1 . .
H H1 0.407(4) 0.044(5) 0.4439(13) 0.070(9) Uiso d . 1 . .
C C7 0.3813(3) 0.2722(4) 0.36864(10) 0.0400(6) Uani d . 1 . .
C C2 0.6494(3) 0.4723(4) 0.40675(10) 0.0417(6) Uani d . 1 . .
C C8 0.4869(3) 0.4639(4) 0.35588(10) 0.0402(6) Uani d . 1 . .
C C3 0.4343(3) 0.6053(4) 0.30311(11) 0.0506(6) Uani d . 1 . .
H H3A 0.5032 0.7355 0.2945 0.061 Uiso calc R 1 . .
C C6 0.2254(3) 0.2139(4) 0.32859(11) 0.0512(6) Uani d . 1 . .
H H6A 0.1566 0.0834 0.3370 0.061 Uiso calc R 1 . .
C C1 0.6076(3) 0.2731(4) 0.45352(10) 0.0447(6) Uani d . 1 . .
C C5 0.1752(3) 0.3571(5) 0.27544(11) 0.0550(7) Uani d . 1 . .
H H5A 0.0707 0.3216 0.2477 0.066 Uiso calc R 1 . .
C C4 0.2758(3) 0.5498(5) 0.26285(11) 0.0542(7) Uani d . 1 . .
H H4A 0.2381 0.6443 0.2272 0.065 Uiso calc R 1 . .
C C10 0.8530(4) 0.7641(6) 0.4348(2) 0.0911(11) Uani d . 1 . .
H H10A 0.9164 0.7972 0.4774 0.109 Uiso calc R 1 . .
H H10B 0.8504 0.9075 0.4092 0.109 Uiso calc R 1 . .
C C9 0.9435(4) 0.5760(6) 0.40444(16) 0.0809(10) Uani d . 1 . .
H H9B 1.0019 0.6383 0.3694 0.097 Uiso calc R 1 . .
H H9C 1.0340 0.5011 0.4355 0.097 Uiso calc R 1 . .

loop_
_atom_site_aniso_label
_atom_site_aniso_U_11
_atom_site_aniso_U_22
_atom_site_aniso_U_33
_atom_site_aniso_U_12
_atom_site_aniso_U_13
_atom_site_aniso_U_23
O1 0.0568(12) 0.0592(12) 0.0595(10) -0.0091(9) -0.0079(9) 0.0079(8)
O3 0.0577(11) 0.0369(9) 0.0735(11) -0.0087(8) 0.0196(9) -0.0187(8)
O2 0.0441(10) 0.0489(10) 0.0777(11) -0.0054(8) 0.0176(8) -0.0210(8)
N1 0.0488(13) 0.0362(11) 0.0535(11) -0.0084(10) -0.0008(9) 0.0106(9)
C7 0.0435(14) 0.0317(12) 0.0452(12) 0.0029(10) 0.0081(10) 0.0008(9)
C2 0.0424(13) 0.0305(12) 0.0538(12) -0.0037(10) 0.0127(10) -0.0069(10)
C8 0.0435(13) 0.0297(12) 0.0490(12) 0.0015(10) 0.0122(10) -0.0006(9)
C3 0.0542(15) 0.0397(13) 0.0605(14) 0.0000(11) 0.0174(12) 0.0095(11)
C6 0.0495(16) 0.0433(14) 0.0596(14) -0.0058(11) 0.0032(11) 0.0019(11)
C1 0.0464(14) 0.0368(13) 0.0497(12) 0.0005(11) 0.0022(11) -0.0019(10)
C5 0.0483(15) 0.0612(17) 0.0540(13) 0.0034(13) 0.0014(11) 0.0042(12)
C4 0.0558(16) 0.0569(16) 0.0505(13) 0.0139(14) 0.0095(11) 0.0114(11)
C10 0.059(2) 0.0579(19) 0.160(3) -0.0178(16) 0.028(2) -0.043(2)
C9 0.0602(18) 0.084(2) 0.102(2) -0.0233(17) 0.0217(16) -0.0377(19)

loop_
_atom_type_symbol
_atom_type_description
_atom_type_scat_dispersion_real
_atom_type_scat_dispersion_imag
_atom_type_scat_source
C C 0.0033 0.0016 'International Tables Vol C Tables 4.2.6.8 and 6.1.1.4'
H H 0.0000 0.0000 'International Tables Vol C Tables 4.2.6.8 and 6.1.1.4'
N N 0.0061 0.0033 'International Tables Vol C Tables 4.2.6.8 and 6.1.1.4'
O O 0.0106 0.0060 'International Tables Vol C Tables 4.2.6.8 and 6.1.1.4'

loop_
_geom_angle_atom_site_label_1
_geom_angle_atom_site_label_2
_geom_angle_atom_site_label_3
_geom_angle_site_symmetry_1
_geom_angle_site_symmetry_3
_geom_angle
_geom_angle_publ_flag
C10 O3 C2 . . 108.95(19) ?
C9 O2 C2 . . 109.03(19) ?
C1 N1 C7 . . 111.8(2) ?
C1 N1 H1 . . 124.0(17) ?
C7 N1 H1 . . 123.8(17) ?
C6 C7 C8 . . 121.7(2) ?
C6 C7 N1 . . 128.6(2) ?
C8 C7 N1 . . 109.75(19) ?
O3 C2 O2 . . 107.13(17) ?
O3 C2 C8 . . 115.39(18) ?
O2 C2 C8 . . 111.88(17) ?
O3 C2 C1 . . 111.09(17) ?
O2 C2 C1 . . 109.05(18) ?
C8 C2 C1 . . 102.17(17) ?
C3 C8 C7 . . 120.0(2) ?
C3 C8 C2 . . 131.7(2) ?
C7 C8 C2 . . 108.34(17) ?
C8 C3 C4 . . 118.7(2) ?
C8 C3 H3A . . 120.6 ?
C4 C3 H3A . . 120.6 ?
C7 C6 C5 . . 117.6(2) ?
C7 C6 H6A . . 121.2 ?
C5 C6 H6A . . 121.2 ?
O1 C1 N1 . . 126.8(2) ?
O1 C1 C2 . . 125.8(2) ?
N1 C1 C2 . . 107.44(18) ?
C4 C5 C6 . . 121.5(2) ?
C4 C5 H5A . . 119.2 ?
C6 C5 H5A . . 119.2 ?
C5 C4 C3 . . 120.5(2) ?
C5 C4 H4A . . 119.8 ?
C3 C4 H4A . . 119.8 ?
O3 C10 C9 . . 107.6(2) ?
O3 C10 H10A . . 110.2 ?
C9 C10 H10A . . 110.2 ?
O3 C10 H10B . . 110.2 ?
C9 C10 H10B . . 110.2 ?
H10A C10 H10B . . 108.5 ?
O2 C9 C10 . . 106.1(2) ?
O2 C9 H9B . . 110.5 ?
C10 C9 H9B . . 110.5 ?
O2 C9 H9C . . 110.5 ?
C10 C9 H9C . . 110.5 ?
H9B C9 H9C . . 108.7 ?

loop_
_geom_bond_atom_site_label_1
_geom_bond_atom_site_label_2
_geom_bond_site_symmetry_2
_geom_bond_distance
_geom_bond_publ_flag
O1 C1 . 1.223(2) ?
O3 C10 . 1.387(4) ?
O3 C2 . 1.399(3) ?
O2 C9 . 1.386(3) ?
O2 C2 . 1.420(3) ?
N1 C1 . 1.347(3) ?
N1 C7 . 1.406(3) ?
N1 H1 . 0.87(3) ?
C7 C6 . 1.380(3) ?
C7 C8 . 1.388(3) ?
C2 C8 . 1.503(3) ?
C2 C1 . 1.552(3) ?
C8 C3 . 1.377(3) ?
C3 C4 . 1.393(3) ?
C3 H3A . 0.9300 ?
C6 C5 . 1.386(3) ?
C6 H6A . 0.9300 ?
C5 C4 . 1.370(3) ?
C5 H5A . 0.9300 ?
C4 H4A . 0.9300 ?
C10 C9 . 1.452(4) ?
C10 H10A . 0.9700 ?
C10 H10B . 0.9700 ?
C9 H9B . 0.9700 ?
C9 H9C . 0.9700 ?

loop_
_geom_hbond_atom_site_label_D
_geom_hbond_atom_site_label_H
_geom_hbond_atom_site_label_A
_geom_hbond_site_symmetry_A
_geom_hbond_distance_DH
_geom_hbond_distance_HA
_geom_hbond_distance_DA
_geom_hbond_angle_DHA
N1 H1 O1 3_656 0.87(3) 2.07(3) 2.941(3) 174(2)

loop_
_geom_torsion_atom_site_label_1
_geom_torsion_atom_site_label_2
_geom_torsion_atom_site_label_3
_geom_torsion_atom_site_label_4
_geom_torsion_site_symmetry_1
_geom_torsion_site_symmetry_2
_geom_torsion_site_symmetry_3
_geom_torsion_site_symmetry_4
_geom_torsion
_geom_torsion_publ_flag
C1 N1 C7 C6 . . . . -177.7(2) ?
C1 N1 C7 C8 . . . . 1.5(3) ?
C10 O3 C2 O2 . . . . -0.6(3) ?
C10 O3 C2 C8 . . . . -125.9(3) ?
C10 O3 C2 C1 . . . . 118.4(3) ?
C9 O2 C2 O3 . . . . 7.5(3) ?
C9 O2 C2 C8 . . . . 134.9(2) ?
C9 O2 C2 C1 . . . . -112.8(2) ?
C6 C7 C8 C3 . . . . 1.8(3) ?
N1 C7 C8 C3 . . . . -177.5(2) ?
C6 C7 C8 C2 . . . . -177.7(2) ?
N1 C7 C8 C2 . . . . 3.1(2) ?
O3 C2 C8 C3 . . . . 54.2(3) ?
O2 C2 C8 C3 . . . . -68.6(3) ?
C1 C2 C8 C3 . . . . 174.9(2) ?
O3 C2 C8 C7 . . . . -126.4(2) ?
O2 C2 C8 C7 . . . . 110.7(2) ?
C1 C2 C8 C7 . . . . -5.8(2) ?
C7 C8 C3 C4 . . . . -0.9(3) ?
C2 C8 C3 C4 . . . . 178.4(2) ?
C8 C7 C6 C5 . . . . -1.3(4) ?
N1 C7 C6 C5 . . . . 177.8(2) ?
C7 N1 C1 O1 . . . . 176.7(2) ?
C7 N1 C1 C2 . . . . -5.3(3) ?
O3 C2 C1 O1 . . . . -51.7(3) ?
O2 C2 C1 O1 . . . . 66.2(3) ?
C8 C2 C1 O1 . . . . -175.3(2) ?
O3 C2 C1 N1 . . . . 130.3(2) ?
O2 C2 C1 N1 . . . . -111.9(2) ?
C8 C2 C1 N1 . . . . 6.7(2) ?
C7 C6 C5 C4 . . . . -0.1(4) ?
C6 C5 C4 C3 . . . . 0.9(4) ?
C8 C3 C4 C5 . . . . -0.4(4) ?
C2 O3 C10 C9 . . . . -6.2(4) ?
C2 O2 C9 C10 . . . . -11.1(4) ?
O3 C10 C9 O2 . . . . 10.7(4) ?

loop_
_cod_related_entry_id
_cod_related_entry_database
_cod_related_entry_code
1 ChemSpider 247630
